data_4347684
loop_
_publ_author_name
'So, Yat-Ming'
'Li, Yang'
'Au-Yeung, Ka-Chun'
'Wang, Guo-Cang'
'Wong, Kang-Long'
'Sung, Herman H. Y.'
'Arnold, Polly L.'
'Williams, Ian D.'
'Lin, Zhenyang'
'Leung, Wa-Hung'

_publ_section_title
;
 Probing the Reactivity of the Ce&#x2550;O Multiple Bond in a Cerium(IV)
 Oxo Complex.
;
_journal_issue 20
_journal_name_full 'Inorganic chemistry'
_journal_page_first 10003
_journal_page_last 10012
_journal_paper_doi 10.1021/acs.inorgchem.6b00480
_journal_volume 55
_journal_year 2016
_chemical_formula_moiety 'C38 H80 Ce Co2 N2 O20 P6, 2(C18 H B F15 O), C H2 Cl2'
_chemical_formula_sum 'C75 H84 B2 Ce Cl2 Co2 F30 N2 O22 P6'
_chemical_formula_weight 2471.76
_space_group_crystal_system monoclinic
_space_group_IT_number 14
_space_group_name_Hall '-P 2ybc'
_space_group_name_H-M_alt 'P 1 21/c 1'
_atom_sites_solution_hydrogens mixed
_atom_sites_solution_primary direct
_audit_creation_date 2015-06-09
_audit_creation_method
;
Olex2 1.2
(compiled 2015.01.26 svn.r3150 for OlexSys, GUI svn.r4998)
;
_cell_angle_alpha 90
_cell_angle_beta 92.1748(11)
_cell_angle_gamma 90
_cell_formula_units_Z 4
_cell_length_a 25.9526(3)
_cell_length_b 15.35706(17)
_cell_length_c 24.5163(3)
_cell_measurement_reflns_used 14350
_cell_measurement_temperature 173.00(10)
_cell_measurement_theta_max 75.3510
_cell_measurement_theta_min 4.6130
_cell_volume 9764.1(2)
_computing_cell_refinement
;
CrysAlisPro, Agilent Technologies,
Version 1.171.37.35 (release 13-08-2014 CrysAlis171 .NET)
(compiled Aug 13 2014,18:06:01)
;
_computing_data_collection
;
CrysAlisPro, Agilent Technologies,
Version 1.171.37.35 (release 13-08-2014 CrysAlis171 .NET)
(compiled Aug 13 2014,18:06:01)
;
_computing_data_reduction
;
CrysAlisPro, Agilent Technologies,
Version 1.171.37.35 (release 13-08-2014 CrysAlis171 .NET)
(compiled Aug 13 2014,18:06:01)
;
_computing_molecular_graphics 'Olex2 (Dolomanov et al., 2009)'
_computing_publication_material 'Olex2 (Dolomanov et al., 2009)'
_computing_structure_refinement 'ShelXL (Sheldrick, 2008)'
_computing_structure_solution 'ShelXS (Sheldrick, 2008)'
_diffrn_ambient_environment N~2~
_diffrn_ambient_temperature 173.00(10)
_diffrn_detector 'CCD plate'
_diffrn_detector_area_resol_mean 10.3587
_diffrn_detector_type Atlas
_diffrn_measured_fraction_theta_full 0.994
_diffrn_measured_fraction_theta_max 0.993
_diffrn_measurement_details
;
#__ type_ start__ end____ width___ exp.time_
  1 omega   33.00   90.00   1.0000   10.0000
omega____ theta____ kappa____ phi______ frames
    -      110.5703  -30.0000    0.0000 57

#__ type_ start__ end____ width___ exp.time_
  2 omega -117.00  -15.00   1.0000    5.0000
omega____ theta____ kappa____ phi______ frames
    -      -40.9453  -37.0000 -150.0000 102

#__ type_ start__ end____ width___ exp.time_
  3 omega  -71.00   33.00   1.0000    5.0000
omega____ theta____ kappa____ phi______ frames
    -      -40.9453   57.0000  150.0000 104

#__ type_ start__ end____ width___ exp.time_
  4 omega   36.00   98.00   1.0000   10.0000
omega____ theta____ kappa____ phi______ frames
    -      110.5703  -45.0000   60.0000 62

#__ type_ start__ end____ width___ exp.time_
  5 omega   80.00  178.00   1.0000   10.0000
omega____ theta____ kappa____ phi______ frames
    -      110.5703   30.0000  -60.0000 98

#__ type_ start__ end____ width___ exp.time_
  6 omega   77.00  178.00   1.0000   10.0000
omega____ theta____ kappa____ phi______ frames
    -      110.5703   77.0000  150.0000 101

#__ type_ start__ end____ width___ exp.time_
  7 omega   33.00   90.00   1.0000   10.0000
omega____ theta____ kappa____ phi______ frames
    -      110.5703  -30.0000 -120.0000 57

#__ type_ start__ end____ width___ exp.time_
  8 omega   33.00   90.00   1.0000   10.0000
omega____ theta____ kappa____ phi______ frames
    -      110.5703  -30.0000 -180.0000 57

#__ type_ start__ end____ width___ exp.time_
  9 omega -116.00   -9.00   1.0000    5.0000
omega____ theta____ kappa____ phi______ frames
    -      -40.9453  -67.0000   44.0000 107

#__ type_ start__ end____ width___ exp.time_
 10 omega    1.00   32.00   1.0000    5.0000
omega____ theta____ kappa____ phi______ frames
    -       40.9453  -99.0000  -90.0000 31
;
_diffrn_measurement_device 'kappa diffractometer'
_diffrn_measurement_device_type 'SuperNova, Dual, Cu at zero, Atlas'
_diffrn_measurement_method '\w scans'
_diffrn_orient_matrix_UB_11 0.0566507000
_diffrn_orient_matrix_UB_12 0.0282497000
_diffrn_orient_matrix_UB_13 0.0088760000
_diffrn_orient_matrix_UB_21 0.0167779000
_diffrn_orient_matrix_UB_22 -0.0716185000
_diffrn_orient_matrix_UB_23 -0.0396530000
_diffrn_orient_matrix_UB_31 -0.0062384000
_diffrn_orient_matrix_UB_32 0.0642644000
_diffrn_orient_matrix_UB_33 -0.0480029000
_diffrn_radiation_monochromator mirror
_diffrn_radiation_probe x-ray
_diffrn_radiation_type CuK\a
_diffrn_radiation_wavelength 1.54184
_diffrn_reflns_av_R_equivalents 0.0401
_diffrn_reflns_av_unetI/netI 0.0549
_diffrn_reflns_Laue_measured_fraction_full 0.994
_diffrn_reflns_Laue_measured_fraction_max 0.993
_diffrn_reflns_limit_h_max 31
_diffrn_reflns_limit_h_min -29
_diffrn_reflns_limit_k_max 18
_diffrn_reflns_limit_k_min -17
_diffrn_reflns_limit_l_max 26
_diffrn_reflns_limit_l_min -29
_diffrn_reflns_number 40047
_diffrn_reflns_point_group_measured_fraction_full 0.994
_diffrn_reflns_point_group_measured_fraction_max 0.993
_diffrn_reflns_theta_full 66.500
_diffrn_reflns_theta_max 67.496
_diffrn_reflns_theta_min 4.049
_diffrn_source 'sealed X-ray tube'
_diffrn_source_current 0.80
_diffrn_source_power 0.040
_diffrn_source_target Cu
_diffrn_source_type 'SuperNova (Cu) X-ray Source'
_diffrn_source_voltage 50
_exptl_absorpt_coefficient_mu 8.731
_exptl_absorpt_correction_T_max 1.00000
_exptl_absorpt_correction_T_min 0.49189
_exptl_absorpt_correction_type multi-scan
_exptl_absorpt_process_details
;
CrysAlisPro, Agilent Technologies,
Version 1.171.37.35 (release 13-08-2014 CrysAlis171 .NET)
(compiled Aug 13 2014,18:06:01)
Empirical absorption correction using spherical harmonics,
 implemented in SCALE3 ABSPACK scaling algorithm.
;
_exptl_crystal_colour red
_exptl_crystal_colour_primary red
_exptl_crystal_density_diffrn 1.681
_exptl_crystal_description block
_exptl_crystal_F_000 4960
_exptl_crystal_size_max 0.25
_exptl_crystal_size_mid 0.2
_exptl_crystal_size_min 0.12
_refine_diff_density_max 0.701
_refine_diff_density_min -0.992
_refine_diff_density_rms 0.073
_refine_ls_extinction_method none
_refine_ls_goodness_of_fit_ref 1.002
_refine_ls_hydrogen_treatment constr
_refine_ls_matrix_type full
_refine_ls_number_parameters 1296
_refine_ls_number_reflns 17471
_refine_ls_number_restraints 7
_refine_ls_restrained_S_all 1.008
_refine_ls_R_factor_all 0.0537
_refine_ls_R_factor_gt 0.0403
_refine_ls_shift/su_max 0.002
_refine_ls_shift/su_mean 0.000
_refine_ls_structure_factor_coef Fsqd
_refine_ls_weighting_details 'w=1/[\s^2^(Fo^2^)+(0.0500P)^2^] where P=(Fo^2^+2Fc^2^)/3'
_refine_ls_weighting_scheme calc
_refine_ls_wR_factor_gt 0.0943
_refine_ls_wR_factor_ref 0.1008
_reflns_Friedel_coverage 0.000
_reflns_number_gt 14364
_reflns_number_total 17471
_reflns_threshold_expression 'I > 2\s(I)'
_cod_data_source_file ic6b00480_si_001.cif
_cod_data_source_block ka43b
_cod_database_code 4347684
_chemical_oxdiff_formula 'Ce1 Cp2 Co2 P6 Et12 O18 O2 N2 B2 Ph6 F30 O2'
_shelx_space_group_comment
;
The symmetry employed for this shelxl refinement is uniquely defined
by the following loop, which should always be used as a source of
symmetry information in preference to the above space-group names.
They are only intended as comments.
;
_reflns_odcompleteness_completeness 99.34
_reflns_odcompleteness_iscentric 1
_reflns_odcompleteness_theta 68.13
_olex2_refinement_description
;
1. Fixed Uiso
 At 1.2 times of:
  All C(H) groups, All C(H,H) groups, All C(H,H,H,H) groups, All N(H,H)
  groups, All O(H,H) groups
 At 1.5 times of:
  All C(H,H,H) groups
2. Restrained distances
 C20-C19
 1.52 with sigma of 0.02
 C20A-C19
 1.52 with sigma of 0.02
 C22-C21
 1.52 with sigma of 0.02
 C14A-C13 = C14-C13
 1.52 with sigma of 0.02
 C16A-C15 = C16-C15
 1.52 with sigma of 0.02
3. Others
 Fixed Sof: H13A(0.55) H13B(0.55) H13C(0.45) H13D(0.45) C14(0.55) H14A(0.55)
 H14B(0.55) H14C(0.55) C14A(0.45) H14D(0.45) H14E(0.45) H14F(0.45) H15A(0.65)
 H15B(0.65) H15C(0.35) H15D(0.35) C16(0.65) H16A(0.65) H16B(0.65) H16C(0.65)
 C16A(0.35) H16D(0.35) H16E(0.35) H16F(0.35) H19A(0.5) H19B(0.5) H19C(0.5)
 H19D(0.5) C20(0.5) H20A(0.5) H20B(0.5) H20C(0.5) C20A(0.5) H20D(0.5) H20E(0.5)
 H20F(0.5) H1SA(0.5) H1SB(0.5) H2SA(0.5) H2SB(0.5) Cl2(0.34) Cl2A(0.2)
 Cl2B(0.46)
4.a Riding coordinates:
 O1S(H1SA,H1SB), O2S(H2SA,H2SB)
4.b Secondary CH2 refined with riding coordinates:
 C11(H11A,H11B), C13(H13A,H13B), C13(H13C,H13D), C15(H15A,H15B), C15(H15C,
 H15D), C17(H17A,H17B), C19(H19A,H19B), C19(H19C,H19D), C21(H21A,H21B),
 C31(H31A,H31B), C33(H33A,H33B), C35(H35A,H35B), C37(H37A,H37B), C39(H39A,H39B),
  C41(H41A,H41B)
4.c Aromatic/amide H refined with riding coordinates:
 C1(H1), C2(H2), C3(H3), C4(H4), C5(H5), C6(H6), C7(H7), C8(H8), C9(H9),
 C10(H10)
4.d X=CH2 refined with riding coordinates:
 N1(H1A,H1B), N2(H2A,H2B)
4.e Idealised Me refined as rotating group:
 C12(H12A,H12B,H12C), C14(H14A,H14B,H14C), C14A(H14D,H14E,H14F), C16(H16A,H16B,
 H16C), C16A(H16D,H16E,H16F), C18(H18A,H18B,H18C), C20(H20A,H20B,H20C),
 C20A(H20D,H20E,H20F), C22(H22A,H22B,H22C), C24(H24A,H24B,H24C), C26(H26A,H26B,
 H26C), C32(H32A,H32B,H32C), C34(H34A,H34B,H34C), C36(H36A,H36B,H36C), C38(H38A,
 H38B,H38C), C40(H40A,H40B,H40C), C42(H42A,H42B,H42C)
;
_shelx_shelxl_version_number 2014/7
_olex2_submission_special_instructions 'No special instructions were received'

loop_
_space_group_symop_operation_xyz
'x, y, z'
'-x, y+1/2, -z+1/2'
'-x, -y, -z'
'x, -y-1/2, z-1/2'

loop_
_atom_site_label
_atom_site_type_symbol
_atom_site_fract_x
_atom_site_fract_y
_atom_site_fract_z
_atom_site_U_iso_or_equiv
_atom_site_adp_type
_atom_site_occupancy
_atom_site_site_symmetry_order
_atom_site_calc_flag
_atom_site_refinement_flags_posn
_atom_site_refinement_flags_occupancy
_atom_site_disorder_assembly
_atom_site_disorder_group
Ce1 Ce 0.24452(2) 0.57651(2) 0.10687(2) 0.01934(6) Uani 1 1 d . . . .
Co1 Co 0.28456(2) 0.84949(4) 0.08348(3) 0.03622(16) Uani 1 1 d . . . .
Co2 Co 0.26699(2) 0.30364(3) 0.07030(2) 0.02410(12) Uani 1 1 d . . . .
P1 P 0.33369(4) 0.75374(6) 0.12441(4) 0.0329(2) Uani 1 1 d . . . .
P2 P 0.22197(4) 0.80757(6) 0.13263(5) 0.0385(2) Uani 1 1 d . . . .
P3 P 0.26107(4) 0.75981(6) 0.01903(4) 0.0325(2) Uani 1 1 d . . . .
P4 P 0.22213(3) 0.35061(6) 0.13699(4) 0.02364(18) Uani 1 1 d . . . .
P5 P 0.32839(3) 0.39528(6) 0.08861(4) 0.02243(18) Uani 1 1 d . . . .
P6 P 0.22960(3) 0.39628(6) 0.01600(4) 0.02494(19) Uani 1 1 d . . . .
O1 O 0.39003(10) 0.76305(19) 0.10213(14) 0.0500(8) Uani 1 1 d . . . .
O2 O 0.34126(13) 0.7641(2) 0.18891(14) 0.0562(9) Uani 1 1 d . . . .
O3 O 0.23135(15) 0.8472(2) 0.19268(15) 0.0650(10) Uani 1 1 d . . . .
O4 O 0.16918(12) 0.8523(2) 0.11594(17) 0.0655(10) Uani 1 1 d . . . .
O5 O 0.21189(12) 0.7998(2) -0.01128(13) 0.0510(8) Uani 1 1 d . . . .
O6 O 0.29911(12) 0.7585(2) -0.03006(14) 0.0537(8) Uani 1 1 d . . . .
O7 O 0.31793(9) 0.65871(16) 0.12021(11) 0.0320(6) Uani 1 1 d . . . .
O8 O 0.21342(9) 0.71021(16) 0.13764(11) 0.0318(6) Uani 1 1 d . . . .
O9 O 0.24842(11) 0.66654(17) 0.03347(11) 0.0372(6) Uani 1 1 d . . . .
O10 O 0.15276(9) 0.57937(16) 0.09441(10) 0.0281(5) Uani 1 1 d . . . .
O11 O 0.16855(10) 0.29980(16) 0.14061(11) 0.0335(6) Uani 1 1 d . . . .
O12 O 0.25125(10) 0.32086(17) 0.19223(10) 0.0322(6) Uani 1 1 d . . . .
O13 O 0.37586(9) 0.35578(16) 0.12380(10) 0.0295(6) Uani 1 1 d . . . .
O14 O 0.35732(9) 0.41608(15) 0.03399(10) 0.0262(5) Uani 1 1 d . . . .
O15 O 0.24540(12) 0.38722(18) -0.04587(10) 0.0400(7) Uani 1 1 d . . . .
O16 O 0.17022(10) 0.37023(17) 0.01124(11) 0.0345(6) Uani 1 1 d . . . .
O17 O 0.20998(9) 0.44717(15) 0.13919(10) 0.0249(5) Uani 1 1 d . . . .
O18 O 0.31365(8) 0.48153(15) 0.11539(9) 0.0224(5) Uani 1 1 d . . . .
O19 O 0.23485(9) 0.49205(15) 0.03095(9) 0.0259(5) Uani 1 1 d . . . .
O20 O 0.25455(9) 0.57760(16) 0.20417(10) 0.0298(6) Uani 1 1 d . . . .
N1 N 0.12400(13) 0.6068(2) 0.17831(13) 0.0406(8) Uani 1 1 d . . . .
H1A H 0.1555 0.6109 0.1927 0.049 Uiso 1 1 calc R . . .
H1B H 0.0973 0.6139 0.1990 0.049 Uiso 1 1 calc R . . .
N2 N 0.33850(12) 0.5613(2) 0.22871(13) 0.0354(7) Uani 1 1 d . . . .
H2A H 0.3462 0.5437 0.1958 0.042 Uiso 1 1 calc R . . .
H2B H 0.3628 0.5651 0.2546 0.042 Uiso 1 1 calc R . . .
C1 C 0.2954(3) 0.9717(3) 0.1178(3) 0.0745(18) Uani 1 1 d . . . .
H1 H 0.2919 0.9845 0.1554 0.089 Uiso 1 1 calc R . . .
C2 C 0.2560(2) 0.9748(3) 0.0763(3) 0.0589(14) Uani 1 1 d . . . .
H2 H 0.2210 0.9904 0.0808 0.071 Uiso 1 1 calc R . . .
C3 C 0.2778(2) 0.9509(3) 0.0276(3) 0.0635(16) Uani 1 1 d . . . .
H3 H 0.2601 0.9474 -0.0069 0.076 Uiso 1 1 calc R . . .
C4 C 0.3301(2) 0.9328(3) 0.0379(3) 0.0707(17) Uani 1 1 d . . . .
H4 H 0.3539 0.9146 0.0116 0.085 Uiso 1 1 calc R . . .
C5 C 0.3409(2) 0.9458(3) 0.0923(3) 0.0734(19) Uani 1 1 d . . . .
H5 H 0.3738 0.9385 0.1101 0.088 Uiso 1 1 calc R . . .
C6 C 0.30925(18) 0.2150(3) 0.0267(2) 0.0470(11) Uani 1 1 d . . . .
H6 H 0.3371 0.2303 0.0046 0.056 Uiso 1 1 calc R . . .
C7 C 0.25707(19) 0.2095(3) 0.00980(18) 0.0453(11) Uani 1 1 d . . . .
H7 H 0.2435 0.2190 -0.0262 0.054 Uiso 1 1 calc R . . .
C8 C 0.22832(17) 0.1876(2) 0.0554(2) 0.0438(11) Uani 1 1 d . . . .
H8 H 0.1920 0.1806 0.0556 0.053 Uiso 1 1 calc R . . .
C9 C 0.2628(2) 0.1780(2) 0.1004(2) 0.0470(11) Uani 1 1 d . . . .
H9 H 0.2538 0.1634 0.1364 0.056 Uiso 1 1 calc R . . .
C10 C 0.31261(19) 0.1934(3) 0.0832(2) 0.0490(12) Uani 1 1 d . . . .
H10 H 0.3434 0.1901 0.1053 0.059 Uiso 1 1 calc R . . .
C11 C 0.43053(16) 0.7028(3) 0.1189(2) 0.0504(12) Uani 1 1 d . . . .
H11A H 0.4163 0.6434 0.1225 0.060 Uiso 1 1 calc R . . .
H11B H 0.4463 0.7206 0.1546 0.060 Uiso 1 1 calc R . . .
C12 C 0.46966(19) 0.7043(4) 0.0764(2) 0.0698(16) Uani 1 1 d . . . .
H12A H 0.4543 0.6826 0.0419 0.105 Uiso 1 1 calc GR . . .
H12B H 0.4988 0.6672 0.0879 0.105 Uiso 1 1 calc GR . . .
H12C H 0.4817 0.7642 0.0714 0.105 Uiso 1 1 calc GR . . .
C13 C 0.3619(3) 0.8381(4) 0.2152(3) 0.092(2) Uani 1 1 d D . . .
H13A H 0.3437 0.8913 0.2023 0.110 Uiso 0.55 1 calc R P A 1
H13B H 0.3990 0.8442 0.2081 0.110 Uiso 0.55 1 calc R P A 1
H13C H 0.3336 0.8745 0.2287 0.110 Uiso 0.45 1 calc R P B 2
H13D H 0.3812 0.8732 0.1889 0.110 Uiso 0.45 1 calc R P B 2
C14 C 0.3538(4) 0.8231(7) 0.2787(4) 0.063(3) Uiso 0.55 1 d D P C 1
H14A H 0.3181 0.8052 0.2841 0.095 Uiso 0.55 1 calc GR P C 1
H14B H 0.3610 0.8773 0.2986 0.095 Uiso 0.55 1 calc GR P C 1
H14C H 0.3773 0.7775 0.2923 0.095 Uiso 0.55 1 calc GR P C 1
C14A C 0.3957(5) 0.8136(8) 0.2600(5) 0.067(3) Uiso 0.45 1 d D P C 2
H14D H 0.3761 0.7821 0.2872 0.101 Uiso 0.45 1 calc GR P C 2
H14E H 0.4110 0.8659 0.2768 0.101 Uiso 0.45 1 calc GR P C 2
H14F H 0.4230 0.7759 0.2469 0.101 Uiso 0.45 1 calc GR P C 2
C15 C 0.1964(3) 0.8254(5) 0.2348(3) 0.090(2) Uani 1 1 d D . . .
H15A H 0.2166 0.7957 0.2644 0.109 Uiso 0.65 1 calc R P D 1
H15B H 0.1715 0.7823 0.2193 0.109 Uiso 0.65 1 calc R P D 1
H15C H 0.1983 0.7628 0.2442 0.109 Uiso 0.35 1 calc R P E 2
H15D H 0.1604 0.8406 0.2239 0.109 Uiso 0.35 1 calc R P E 2
C16 C 0.1669(4) 0.8941(7) 0.2596(5) 0.098(3) Uiso 0.65 1 d D P F 1
H16A H 0.1905 0.9341 0.2793 0.147 Uiso 0.65 1 calc GR P F 1
H16B H 0.1430 0.8686 0.2851 0.147 Uiso 0.65 1 calc GR P F 1
H16C H 0.1473 0.9261 0.2311 0.147 Uiso 0.65 1 calc GR P F 1
C16A C 0.2159(8) 0.8801(13) 0.2802(7) 0.097(6) Uiso 0.35 1 d D P F 2
H16D H 0.2464 0.8526 0.2976 0.146 Uiso 0.35 1 calc GR P F 2
H16E H 0.1891 0.8865 0.3070 0.146 Uiso 0.35 1 calc GR P F 2
H16F H 0.2252 0.9375 0.2663 0.146 Uiso 0.35 1 calc GR P F 2
C17 C 0.12909(18) 0.8160(3) 0.0831(2) 0.0524(12) Uani 1 1 d . . . .
H17A H 0.1348 0.7527 0.0790 0.063 Uiso 1 1 calc R . . .
H17B H 0.1287 0.8428 0.0463 0.063 Uiso 1 1 calc R . . .
C18 C 0.0794(2) 0.8314(5) 0.1083(3) 0.083(2) Uani 1 1 d . . . .
H18A H 0.0520 0.8005 0.0876 0.125 Uiso 1 1 calc GR . . .
H18B H 0.0719 0.8940 0.1081 0.125 Uiso 1 1 calc GR . . .
H18C H 0.0811 0.8102 0.1460 0.125 Uiso 1 1 calc GR . . .
C19 C 0.1824(3) 0.7588(5) -0.0523(3) 0.100(3) Uani 1 1 d D . . .
H19A H 0.1817 0.6963 -0.0423 0.120 Uiso 0.5 1 calc R P G 1
H19B H 0.1467 0.7805 -0.0487 0.120 Uiso 0.5 1 calc R P G 1
H19C H 0.1466 0.7741 -0.0433 0.120 Uiso 0.5 1 calc R P H 2
H19D H 0.1896 0.7937 -0.0851 0.120 Uiso 0.5 1 calc R P H 2
C20 C 0.1914(8) 0.7613(14) -0.1061(7) 0.151(8) Uiso 0.5 1 d D P I 1
H20A H 0.1783 0.8162 -0.1216 0.226 Uiso 0.5 1 calc GR P I 1
H20B H 0.1738 0.7124 -0.1245 0.226 Uiso 0.5 1 calc GR P I 1
H20C H 0.2285 0.7571 -0.1113 0.226 Uiso 0.5 1 calc GR P I 1
C20A C 0.1775(7) 0.6764(10) -0.0724(8) 0.134(7) Uiso 0.5 1 d D P I 2
H20D H 0.2118 0.6520 -0.0780 0.201 Uiso 0.5 1 calc GR P I 2
H20E H 0.1578 0.6777 -0.1072 0.201 Uiso 0.5 1 calc GR P I 2
H20F H 0.1595 0.6400 -0.0463 0.201 Uiso 0.5 1 calc GR P I 2
C21 C 0.3414(2) 0.7031(5) -0.0311(3) 0.087(2) Uani 1 1 d D . . .
H21A H 0.3297 0.6432 -0.0233 0.104 Uiso 1 1 calc R . . .
H21B H 0.3662 0.7202 -0.0014 0.104 Uiso 1 1 calc R . . .
C22 C 0.3674(3) 0.7024(6) -0.0807(3) 0.133(4) Uani 1 1 d D . . .
H22A H 0.3454 0.6748 -0.1092 0.199 Uiso 1 1 calc GR . . .
H22B H 0.3996 0.6694 -0.0759 0.199 Uiso 1 1 calc GR . . .
H22C H 0.3751 0.7623 -0.0915 0.199 Uiso 1 1 calc GR . . .
C23 C 0.11680(14) 0.5903(2) 0.12634(16) 0.0309(8) Uani 1 1 d . . . .
C24 C 0.06192(15) 0.5854(3) 0.10392(19) 0.0460(11) Uani 1 1 d . . . .
H24A H 0.0557 0.6325 0.0775 0.069 Uiso 1 1 calc GR . . .
H24B H 0.0382 0.5915 0.1339 0.069 Uiso 1 1 calc GR . . .
H24C H 0.0562 0.5291 0.0859 0.069 Uiso 1 1 calc GR . . .
C25 C 0.29092(15) 0.5817(2) 0.23916(15) 0.0320(8) Uani 1 1 d . . . .
C26 C 0.2800(2) 0.6105(4) 0.29586(18) 0.0610(14) Uani 1 1 d . . . .
H26A H 0.2573 0.6616 0.2942 0.091 Uiso 1 1 calc GR . . .
H26B H 0.3124 0.6255 0.3154 0.091 Uiso 1 1 calc GR . . .
H26C H 0.2630 0.5632 0.3151 0.091 Uiso 1 1 calc GR . . .
C31 C 0.11908(14) 0.3426(3) 0.13376(17) 0.0376(9) Uani 1 1 d . . . .
H31A H 0.0938 0.3021 0.1162 0.045 Uiso 1 1 calc R . . .
H31B H 0.1223 0.3939 0.1097 0.045 Uiso 1 1 calc R . . .
C32 C 0.10015(16) 0.3711(3) 0.18826(19) 0.0461(11) Uani 1 1 d . . . .
H32A H 0.0676 0.4029 0.1829 0.069 Uiso 1 1 calc GR . . .
H32B H 0.1259 0.4091 0.2063 0.069 Uiso 1 1 calc GR . . .
H32C H 0.0946 0.3198 0.2111 0.069 Uiso 1 1 calc GR . . .
C33 C 0.23046(16) 0.3436(3) 0.24461(15) 0.0417(10) Uani 1 1 d . . . .
H33A H 0.1978 0.3118 0.2498 0.050 Uiso 1 1 calc R . . .
H33B H 0.2233 0.4068 0.2461 0.050 Uiso 1 1 calc R . . .
C34 C 0.2696(2) 0.3192(5) 0.28834(19) 0.0754(19) Uani 1 1 d . . . .
H34A H 0.2780 0.2573 0.2852 0.113 Uiso 1 1 calc GR . . .
H34B H 0.2555 0.3304 0.3242 0.113 Uiso 1 1 calc GR . . .
H34C H 0.3008 0.3540 0.2843 0.113 Uiso 1 1 calc GR . . .
C35 C 0.37261(15) 0.3323(3) 0.18046(15) 0.0342(9) Uani 1 1 d . . . .
H35A H 0.3430 0.2928 0.1855 0.041 Uiso 1 1 calc R . . .
H35B H 0.3679 0.3850 0.2030 0.041 Uiso 1 1 calc R . . .
C36 C 0.42212(18) 0.2876(3) 0.19698(18) 0.0485(11) Uani 1 1 d . . . .
H36A H 0.4270 0.2369 0.1735 0.073 Uiso 1 1 calc GR . . .
H36B H 0.4208 0.2686 0.2351 0.073 Uiso 1 1 calc GR . . .
H36C H 0.4509 0.3281 0.1932 0.073 Uiso 1 1 calc GR . . .
C37 C 0.39915(15) 0.4794(3) 0.03605(15) 0.0348(9) Uani 1 1 d . . . .
H37A H 0.4250 0.4635 0.0651 0.042 Uiso 1 1 calc R . . .
H37B H 0.3856 0.5381 0.0442 0.042 Uiso 1 1 calc R . . .
C38 C 0.42346(17) 0.4796(3) -0.01817(17) 0.0474(11) Uani 1 1 d . . . .
H38A H 0.3977 0.4964 -0.0466 0.071 Uiso 1 1 calc GR . . .
H38B H 0.4366 0.4213 -0.0260 0.071 Uiso 1 1 calc GR . . .
H38C H 0.4520 0.5214 -0.0176 0.071 Uiso 1 1 calc GR . . .
C39 C 0.28014(19) 0.4442(3) -0.07273(17) 0.0506(12) Uani 1 1 d . . . .
H39A H 0.3150 0.4179 -0.0724 0.061 Uiso 1 1 calc R . . .
H39B H 0.2825 0.5005 -0.0531 0.061 Uiso 1 1 calc R . . .
C40 C 0.2618(3) 0.4583(6) -0.1281(3) 0.124(4) Uani 1 1 d . . . .
H40A H 0.2889 0.4861 -0.1487 0.186 Uiso 1 1 calc GR . . .
H40B H 0.2314 0.4961 -0.1283 0.186 Uiso 1 1 calc GR . . .
H40C H 0.2526 0.4023 -0.1449 0.186 Uiso 1 1 calc GR . . .
C41 C 0.13413(17) 0.4208(3) -0.0222(2) 0.0503(12) Uani 1 1 d . . . .
H41A H 0.1492 0.4341 -0.0578 0.060 Uiso 1 1 calc R . . .
H41B H 0.1265 0.4765 -0.0039 0.060 Uiso 1 1 calc R . . .
C42 C 0.0864(2) 0.3701(4) -0.0309(3) 0.090(2) Uani 1 1 d . . . .
H42A H 0.0627 0.4015 -0.0560 0.134 Uiso 1 1 calc GR . . .
H42B H 0.0701 0.3617 0.0041 0.134 Uiso 1 1 calc GR . . .
H42C H 0.0946 0.3132 -0.0465 0.134 Uiso 1 1 calc GR . . .
B1 B 0.02090(18) 0.6382(3) 0.29048(19) 0.0351(10) Uani 1 1 d . . . .
O1S O 0.04533(11) 0.6642(2) 0.23996(12) 0.0458(7) Uani 1 1 d . . . .
H1SA H 0.0533 0.7171 0.2460 0.055 Uiso 0.5 1 d R P . .
H1SB H 0.0200 0.6661 0.2169 0.055 Uiso 0.5 1 d R P . .
F1 F 0.13039(11) 0.6238(2) 0.31239(15) 0.0753(10) Uani 1 1 d . . . .
F2 F 0.18410(12) 0.4820(2) 0.34057(15) 0.0862(11) Uani 1 1 d . . . .
F3 F 0.13643(14) 0.3268(2) 0.35259(14) 0.0859(11) Uani 1 1 d . . . .
F4 F 0.03235(14) 0.31679(18) 0.33645(13) 0.0740(9) Uani 1 1 d . . . .
F5 F -0.02253(11) 0.45532(16) 0.30805(11) 0.0527(7) Uani 1 1 d . . . .
F6 F 0.01823(10) 0.82631(16) 0.27238(10) 0.0516(7) Uani 1 1 d . . . .
F7 F 0.03220(13) 0.95379(18) 0.34362(15) 0.0752(9) Uani 1 1 d . . . .
F8 F 0.04744(15) 0.9182(2) 0.45195(15) 0.0882(11) Uani 1 1 d . . . .
F9 F 0.05283(12) 0.7496(2) 0.48523(11) 0.0747(9) Uani 1 1 d . . . .
F10 F 0.04469(11) 0.62043(18) 0.41437(10) 0.0581(7) Uani 1 1 d . . . .
F11 F -0.04455(11) 0.64108(18) 0.18448(10) 0.0540(7) Uani 1 1 d . . . .
F12 F -0.14582(13) 0.6311(2) 0.17558(14) 0.0868(11) Uani 1 1 d . . . .
F13 F -0.20317(11) 0.6080(2) 0.26523(17) 0.0910(12) Uani 1 1 d . . . .
F14 F -0.15439(12) 0.59154(19) 0.36498(14) 0.0719(9) Uani 1 1 d . . . .
F15 F -0.05294(11) 0.60555(19) 0.37584(10) 0.0564(7) Uani 1 1 d . . . .
C51 C 0.05056(18) 0.5477(3) 0.30902(17) 0.0424(10) Uani 1 1 d . . . .
C52 C 0.10377(19) 0.5483(3) 0.3178(2) 0.0533(13) Uani 1 1 d . . . .
C53 C 0.1325(2) 0.4761(4) 0.3322(2) 0.0585(14) Uani 1 1 d . . . .
C54 C 0.1087(2) 0.3984(3) 0.3383(2) 0.0588(14) Uani 1 1 d . . . .
C55 C 0.0567(2) 0.3929(3) 0.33042(19) 0.0524(12) Uani 1 1 d . . . .
C56 C 0.02887(18) 0.4668(3) 0.31556(17) 0.0433(10) Uani 1 1 d . . . .
C57 C 0.03068(14) 0.7149(3) 0.33829(16) 0.0332(9) Uani 1 1 d . . . .
C58 C 0.02824(15) 0.8028(3) 0.32477(17) 0.0381(9) Uani 1 1 d . . . .
C59 C 0.03473(17) 0.8709(3) 0.3609(2) 0.0479(11) Uani 1 1 d . . . .
C60 C 0.04231(19) 0.8534(3) 0.4152(2) 0.0562(13) Uani 1 1 d . . . .
C61 C 0.04475(18) 0.7688(3) 0.43194(18) 0.0498(12) Uani 1 1 d . . . .
C62 C 0.03995(16) 0.7020(3) 0.39374(18) 0.0415(10) Uani 1 1 d . . . .
C63 C -0.04273(15) 0.6281(2) 0.28128(17) 0.0350(9) Uani 1 1 d . . . .
C64 C -0.06924(17) 0.6318(3) 0.23151(18) 0.0420(10) Uani 1 1 d . . . .
C65 C -0.12236(19) 0.6263(3) 0.2255(2) 0.0536(12) Uani 1 1 d . . . .
C66 C -0.15136(18) 0.6145(3) 0.2702(3) 0.0587(14) Uani 1 1 d . . . .
C67 C -0.12657(19) 0.6067(3) 0.3206(2) 0.0518(12) Uani 1 1 d . . . .
C68 C -0.07445(17) 0.6146(3) 0.32505(18) 0.0416(10) Uani 1 1 d . . . .
B2 B 0.46430(17) 0.5563(3) 0.32608(17) 0.0296(9) Uani 1 1 d . . . .
O2S O 0.42287(10) 0.60972(17) 0.30026(10) 0.0327(6) Uani 1 1 d . . . .
H2SA H 0.4386 0.6492 0.2831 0.039 Uiso 0.5 1 d R P . .
H2SB H 0.4089 0.6354 0.3266 0.039 Uiso 0.5 1 d R P . .
F16 F 0.49232(10) 0.36454(16) 0.30490(10) 0.0494(6) Uani 1 1 d . . . .
F17 F 0.43686(13) 0.22837(17) 0.33405(11) 0.0674(9) Uani 1 1 d . . . .
F18 F 0.35012(13) 0.2498(2) 0.39187(12) 0.0788(11) Uani 1 1 d . . . .
F19 F 0.32039(12) 0.4128(2) 0.42026(12) 0.0729(9) Uani 1 1 d . . . .
F20 F 0.37550(10) 0.55079(18) 0.39261(10) 0.0492(6) Uani 1 1 d . . . .
F21 F 0.52335(10) 0.46872(16) 0.41607(10) 0.0468(6) Uani 1 1 d . . . .
F22 F 0.56919(10) 0.54289(19) 0.50290(9) 0.0522(7) Uani 1 1 d . . . .
F23 F 0.56616(9) 0.71883(19) 0.51615(10) 0.0541(7) Uani 1 1 d . . . .
F24 F 0.51237(11) 0.81804(17) 0.44154(11) 0.0573(7) Uani 1 1 d . . . .
F25 F 0.46653(9) 0.74625(15) 0.35430(10) 0.0435(6) Uani 1 1 d . . . .
F26 F 0.58415(8) 0.57226(16) 0.33553(9) 0.0424(6) Uani 1 1 d . . . .
F27 F 0.64625(9) 0.5661(2) 0.25382(11) 0.0574(7) Uani 1 1 d . . . .
F28 F 0.60985(11) 0.5281(2) 0.15085(10) 0.0644(8) Uani 1 1 d . . . .
F29 F 0.50760(11) 0.4952(2) 0.13304(10) 0.0621(8) Uani 1 1 d . . . .
F30 F 0.44341(9) 0.50213(18) 0.21414(9) 0.0489(6) Uani 1 1 d . . . .
C71 C 0.43547(15) 0.4662(3) 0.34456(15) 0.0314(8) Uani 1 1 d . . . .
C72 C 0.44891(16) 0.3813(3) 0.33207(16) 0.0388(9) Uani 1 1 d . . . .
C73 C 0.4208(2) 0.3089(3) 0.34775(17) 0.0463(11) Uani 1 1 d . . . .
C74 C 0.3773(2) 0.3199(3) 0.37668(18) 0.0527(13) Uani 1 1 d . . . .
C75 C 0.36264(19) 0.4013(4) 0.39083(17) 0.0506(12) Uani 1 1 d . . . .
C76 C 0.39133(16) 0.4722(3) 0.37482(16) 0.0386(10) Uani 1 1 d . . . .
C77 C 0.49048(13) 0.6031(3) 0.38127(15) 0.0287(8) Uani 1 1 d . . . .
C78 C 0.51764(15) 0.5556(3) 0.42157(16) 0.0342(9) Uani 1 1 d . . . .
C79 C 0.54259(15) 0.5929(3) 0.46667(15) 0.0362(9) Uani 1 1 d . . . .
C80 C 0.54126(15) 0.6811(3) 0.47324(16) 0.0387(10) Uani 1 1 d . . . .
C81 C 0.51446(15) 0.7309(3) 0.43530(17) 0.0379(9) Uani 1 1 d . . . .
C82 C 0.49010(14) 0.6910(3) 0.39105(16) 0.0324(8) Uani 1 1 d . . . .
C83 C 0.50915(14) 0.5415(2) 0.28002(15) 0.0297(8) Uani 1 1 d . . . .
C84 C 0.56173(15) 0.5549(2) 0.28615(15) 0.0318(8) Uani 1 1 d . . . .
C85 C 0.59523(15) 0.5507(3) 0.24407(17) 0.0382(9) Uani 1 1 d . . . .
C86 C 0.57716(18) 0.5324(3) 0.19237(17) 0.0435(10) Uani 1 1 d . . . .
C87 C 0.52576(17) 0.5157(3) 0.18320(16) 0.0418(10) Uani 1 1 d . . . .
C88 C 0.49328(15) 0.5207(3) 0.22625(16) 0.0360(9) Uani 1 1 d . . . .
C1S C 0.0808(3) 1.0287(5) 0.0023(3) 0.089(2) Uani 1 1 d . . . .
Cl1 Cl 0.14320(7) 1.02175(15) -0.02220(8) 0.1042(6) Uani 1 1 d . . . .
Cl2 Cl 0.0532(2) 1.1310(4) -0.0178(2) 0.0793(14) Uiso 0.34 1 d . P . .
Cl2A Cl 0.0767(4) 1.1579(6) -0.0102(4) 0.087(3) Uiso 0.2 1 d . P . .
Cl2B Cl 0.04030(15) 1.0988(3) -0.02702(16) 0.0745(10) Uiso 0.46 1 d . P . .

loop_
_atom_site_aniso_label
_atom_site_aniso_U_11
_atom_site_aniso_U_22
_atom_site_aniso_U_33
_atom_site_aniso_U_23
_atom_site_aniso_U_13
_atom_site_aniso_U_12
Ce1 0.01640(9) 0.01816(9) 0.02352(10) -0.00199(7) 0.00149(6) -0.00105(7)
Co1 0.0314(3) 0.0179(3) 0.0585(4) 0.0020(3) -0.0098(3) -0.0042(2)
Co2 0.0265(3) 0.0183(3) 0.0278(3) -0.0028(2) 0.0055(2) -0.0009(2)
P1 0.0256(5) 0.0231(5) 0.0494(6) 0.0004(4) -0.0084(4) -0.0054(4)
P2 0.0337(6) 0.0227(5) 0.0589(7) -0.0100(5) 0.0005(5) 0.0038(4)
P3 0.0333(5) 0.0246(5) 0.0395(6) 0.0063(4) 0.0016(4) -0.0041(4)
P4 0.0247(5) 0.0205(4) 0.0261(5) 0.0011(3) 0.0051(3) -0.0024(3)
P5 0.0214(4) 0.0213(4) 0.0248(4) -0.0003(3) 0.0035(3) 0.0017(3)
P6 0.0289(5) 0.0225(4) 0.0233(4) -0.0037(3) 0.0002(3) -0.0034(3)
O1 0.0207(14) 0.0422(17) 0.087(2) 0.0200(16) -0.0033(14) -0.0061(12)
O2 0.064(2) 0.0398(17) 0.063(2) -0.0102(16) -0.0195(17) 0.0019(15)
O3 0.079(3) 0.047(2) 0.069(2) -0.0255(18) 0.004(2) -0.0012(18)
O4 0.0358(18) 0.0353(17) 0.125(3) -0.0032(19) -0.0070(19) 0.0121(14)
O5 0.0451(18) 0.0497(19) 0.057(2) 0.0050(15) -0.0151(15) -0.0013(14)
O6 0.0488(19) 0.0458(18) 0.068(2) 0.0138(16) 0.0251(16) -0.0019(15)
O7 0.0211(13) 0.0241(13) 0.0503(16) 0.0020(11) -0.0042(11) -0.0032(10)
O8 0.0238(13) 0.0256(13) 0.0464(16) -0.0046(11) 0.0071(11) 0.0005(10)
O9 0.0528(18) 0.0267(14) 0.0320(15) 0.0033(11) 0.0016(12) -0.0104(12)
O10 0.0222(13) 0.0315(14) 0.0308(13) -0.0019(11) 0.0040(10) -0.0001(10)
O11 0.0283(14) 0.0265(13) 0.0464(16) 0.0027(12) 0.0127(12) -0.0073(11)
O12 0.0330(14) 0.0343(14) 0.0296(14) 0.0048(11) 0.0053(11) 0.0050(11)
O13 0.0263(13) 0.0329(14) 0.0294(14) 0.0031(11) 0.0048(10) 0.0078(10)
O14 0.0256(13) 0.0283(13) 0.0252(12) -0.0009(10) 0.0072(10) -0.0026(10)
O15 0.0595(19) 0.0340(15) 0.0267(14) -0.0059(12) 0.0064(13) -0.0066(13)
O16 0.0286(14) 0.0341(14) 0.0402(15) -0.0001(12) -0.0072(11) -0.0065(11)
O17 0.0244(13) 0.0215(12) 0.0294(13) -0.0017(10) 0.0074(10) -0.0015(9)
O18 0.0202(12) 0.0220(12) 0.0251(12) -0.0036(10) 0.0020(9) 0.0007(9)
O19 0.0302(13) 0.0220(12) 0.0252(12) -0.0040(10) -0.0015(10) -0.0020(10)
O20 0.0267(13) 0.0373(15) 0.0252(13) -0.0035(11) -0.0006(10) -0.0036(11)
N1 0.0297(18) 0.056(2) 0.0363(19) -0.0028(17) 0.0106(14) 0.0011(16)
N2 0.0318(18) 0.0411(19) 0.0326(17) -0.0052(15) -0.0076(14) 0.0046(14)
C1 0.118(6) 0.014(2) 0.090(4) -0.006(2) -0.012(4) -0.022(3)
C2 0.052(3) 0.017(2) 0.107(5) 0.008(2) -0.006(3) 0.0001(19)
C3 0.077(4) 0.027(2) 0.084(4) 0.021(3) -0.023(3) -0.021(2)
C4 0.067(4) 0.036(3) 0.110(5) 0.015(3) 0.011(3) -0.024(3)
C5 0.056(3) 0.026(2) 0.136(6) 0.015(3) -0.033(4) -0.022(2)
C6 0.051(3) 0.027(2) 0.065(3) -0.015(2) 0.025(2) 0.0004(19)
C7 0.069(3) 0.023(2) 0.044(3) -0.0136(18) 0.000(2) -0.002(2)
C8 0.045(3) 0.0176(18) 0.070(3) -0.0128(19) 0.014(2) -0.0054(17)
C9 0.072(3) 0.0157(18) 0.054(3) 0.0021(18) 0.020(2) 0.0026(19)
C10 0.054(3) 0.021(2) 0.071(3) -0.013(2) -0.010(2) 0.0146(19)
C11 0.027(2) 0.051(3) 0.073(3) 0.009(2) -0.005(2) -0.0020(19)
C12 0.037(3) 0.099(5) 0.074(4) 0.001(3) 0.003(2) 0.004(3)
C13 0.119(6) 0.057(4) 0.095(5) -0.024(3) -0.053(4) -0.003(4)
C15 0.104(5) 0.095(5) 0.073(4) -0.038(4) 0.016(4) 0.010(4)
C17 0.048(3) 0.044(3) 0.064(3) 0.000(2) -0.010(2) 0.011(2)
C18 0.050(3) 0.115(6) 0.086(4) -0.026(4) 0.008(3) 0.013(3)
C19 0.082(5) 0.109(6) 0.106(6) -0.038(5) -0.046(4) 0.009(4)
C21 0.052(3) 0.103(5) 0.107(5) 0.040(4) 0.023(3) 0.027(3)
C22 0.132(7) 0.150(8) 0.123(7) 0.037(6) 0.088(6) 0.061(6)
C23 0.0255(19) 0.0264(19) 0.041(2) 0.0064(16) 0.0049(16) 0.0020(15)
C24 0.022(2) 0.062(3) 0.054(3) 0.007(2) -0.0014(18) -0.0049(19)
C25 0.037(2) 0.031(2) 0.0276(19) -0.0030(16) -0.0031(16) -0.0023(16)
C26 0.056(3) 0.094(4) 0.033(2) -0.025(3) -0.001(2) 0.007(3)
C31 0.022(2) 0.038(2) 0.053(3) 0.0012(19) 0.0007(17) -0.0077(16)
C32 0.034(2) 0.046(3) 0.060(3) 0.000(2) 0.016(2) 0.0007(19)
C33 0.042(2) 0.057(3) 0.026(2) 0.0011(19) 0.0072(17) 0.002(2)
C34 0.065(4) 0.129(6) 0.032(3) 0.003(3) 0.001(2) 0.026(4)
C35 0.035(2) 0.037(2) 0.030(2) -0.0016(16) -0.0013(16) 0.0082(17)
C36 0.054(3) 0.052(3) 0.039(2) -0.001(2) -0.006(2) 0.020(2)
C37 0.031(2) 0.041(2) 0.032(2) 0.0016(17) 0.0071(16) -0.0063(17)
C38 0.039(2) 0.061(3) 0.043(3) 0.008(2) 0.0128(19) -0.007(2)
C39 0.049(3) 0.070(3) 0.034(2) -0.002(2) 0.012(2) -0.013(2)
C40 0.076(5) 0.232(10) 0.063(4) 0.071(5) -0.018(3) -0.063(5)
C41 0.039(3) 0.055(3) 0.055(3) 0.007(2) -0.015(2) -0.002(2)
C42 0.045(3) 0.089(5) 0.131(6) 0.018(4) -0.045(3) -0.019(3)
B1 0.036(2) 0.035(2) 0.035(2) 0.002(2) 0.0156(19) 0.0061(19)
O1S 0.0417(17) 0.0531(19) 0.0438(17) 0.0015(14) 0.0195(13) 0.0067(14)
F1 0.0386(16) 0.066(2) 0.123(3) 0.0221(19) 0.0175(17) 0.0118(14)
F2 0.0482(19) 0.091(3) 0.121(3) 0.019(2) 0.0198(18) 0.0329(17)
F3 0.101(3) 0.063(2) 0.094(2) 0.0151(18) 0.014(2) 0.0482(19)
F4 0.109(3) 0.0378(16) 0.075(2) 0.0050(15) 0.0036(19) 0.0129(16)
F5 0.0660(19) 0.0335(13) 0.0589(17) -0.0004(12) 0.0057(13) 0.0013(12)
F6 0.0575(16) 0.0464(15) 0.0516(15) 0.0163(12) 0.0102(12) 0.0113(12)
F7 0.082(2) 0.0345(15) 0.110(3) -0.0010(16) 0.0142(19) -0.0078(15)
F8 0.094(3) 0.080(2) 0.090(3) -0.041(2) -0.008(2) -0.0190(19)
F9 0.075(2) 0.105(3) 0.0433(16) -0.0066(16) -0.0136(14) -0.0009(18)
F10 0.076(2) 0.0552(17) 0.0431(15) 0.0151(13) 0.0071(13) 0.0223(15)
F11 0.0680(18) 0.0551(16) 0.0388(14) 0.0023(12) 0.0023(12) -0.0020(14)
F12 0.072(2) 0.092(3) 0.094(3) 0.006(2) -0.0311(19) -0.0114(19)
F13 0.0350(17) 0.086(2) 0.152(4) -0.015(2) 0.0014(19) -0.0044(16)
F14 0.0607(19) 0.0630(19) 0.095(2) -0.0151(17) 0.0465(18) -0.0098(15)
F15 0.0584(17) 0.0716(19) 0.0408(15) -0.0044(13) 0.0215(12) -0.0127(14)
C51 0.051(3) 0.037(2) 0.040(2) -0.0003(19) 0.014(2) 0.013(2)
C52 0.047(3) 0.049(3) 0.066(3) 0.008(2) 0.022(2) 0.020(2)
C53 0.050(3) 0.062(3) 0.065(3) 0.003(3) 0.014(2) 0.025(3)
C54 0.073(4) 0.054(3) 0.051(3) 0.002(2) 0.013(3) 0.035(3)
C55 0.081(4) 0.034(2) 0.043(3) -0.002(2) 0.017(2) 0.012(2)
C56 0.054(3) 0.040(2) 0.037(2) -0.0047(19) 0.012(2) 0.013(2)
C57 0.0246(19) 0.037(2) 0.038(2) 0.0033(17) 0.0080(16) 0.0030(16)
C58 0.029(2) 0.042(2) 0.044(2) 0.0043(19) 0.0071(17) 0.0043(17)
C59 0.038(2) 0.036(2) 0.070(3) -0.005(2) 0.001(2) -0.0042(19)
C60 0.048(3) 0.060(3) 0.059(3) -0.022(3) -0.008(2) -0.007(2)
C61 0.042(3) 0.069(3) 0.038(2) -0.006(2) -0.0039(19) 0.002(2)
C62 0.033(2) 0.046(2) 0.045(3) 0.003(2) 0.0008(18) 0.0074(18)
C63 0.037(2) 0.028(2) 0.040(2) -0.0049(17) 0.0106(17) 0.0039(16)
C64 0.048(3) 0.030(2) 0.048(3) -0.0009(19) 0.007(2) 0.0035(18)
C65 0.051(3) 0.043(3) 0.066(3) -0.003(2) -0.012(2) -0.006(2)
C66 0.031(2) 0.042(3) 0.103(4) -0.014(3) 0.004(3) -0.001(2)
C67 0.046(3) 0.038(2) 0.073(3) -0.012(2) 0.028(2) -0.003(2)
C68 0.043(2) 0.036(2) 0.047(3) -0.0083(19) 0.0158(19) -0.0010(19)
B2 0.028(2) 0.034(2) 0.026(2) 0.0006(18) -0.0042(17) 0.0015(17)
O2S 0.0286(14) 0.0369(14) 0.0319(14) -0.0008(12) -0.0085(11) 0.0007(11)
F16 0.0598(17) 0.0348(13) 0.0535(16) 0.0016(12) 0.0004(13) 0.0080(12)
F17 0.109(3) 0.0341(14) 0.0573(17) 0.0067(13) -0.0209(16) -0.0133(15)
F18 0.101(3) 0.077(2) 0.0566(18) 0.0266(16) -0.0161(16) -0.0538(19)
F19 0.0598(19) 0.107(3) 0.0527(17) 0.0146(17) 0.0165(14) -0.0269(18)
F20 0.0469(15) 0.0588(17) 0.0426(14) -0.0006(12) 0.0095(11) 0.0010(12)
F21 0.0524(15) 0.0418(14) 0.0447(14) 0.0025(11) -0.0152(11) 0.0060(11)
F22 0.0443(15) 0.0790(19) 0.0324(13) 0.0040(13) -0.0116(11) 0.0116(13)
F23 0.0392(14) 0.081(2) 0.0414(14) -0.0241(13) -0.0100(11) -0.0027(13)
F24 0.0593(17) 0.0442(15) 0.0672(18) -0.0168(13) -0.0114(14) -0.0056(13)
F25 0.0440(14) 0.0348(13) 0.0507(14) 0.0028(11) -0.0132(11) -0.0001(10)
F26 0.0291(12) 0.0648(16) 0.0326(12) 0.0026(11) -0.0050(9) 0.0037(11)
F27 0.0301(14) 0.088(2) 0.0547(16) 0.0046(15) 0.0066(11) 0.0008(13)
F28 0.0573(18) 0.097(2) 0.0402(15) 0.0059(15) 0.0189(13) 0.0060(16)
F29 0.0638(18) 0.093(2) 0.0294(13) -0.0117(14) 0.0005(12) -0.0021(16)
F30 0.0374(14) 0.0700(18) 0.0389(13) -0.0149(12) -0.0039(10) -0.0113(12)
C71 0.034(2) 0.034(2) 0.0256(19) 0.0009(16) -0.0094(15) -0.0049(16)
C72 0.042(2) 0.039(2) 0.034(2) 0.0052(18) -0.0105(18) -0.0027(18)
C73 0.071(3) 0.032(2) 0.035(2) 0.0082(18) -0.017(2) -0.010(2)
C74 0.062(3) 0.059(3) 0.035(2) 0.018(2) -0.014(2) -0.031(3)
C75 0.051(3) 0.071(3) 0.029(2) 0.012(2) -0.0023(19) -0.018(2)
C76 0.039(2) 0.050(3) 0.026(2) 0.0082(18) -0.0055(16) -0.0081(19)
C77 0.0207(18) 0.037(2) 0.0282(19) -0.0002(16) 0.0010(14) -0.0008(15)
C78 0.029(2) 0.041(2) 0.033(2) -0.0001(17) 0.0001(16) 0.0007(16)
C79 0.027(2) 0.057(3) 0.0252(19) 0.0035(18) -0.0016(15) 0.0032(18)
C80 0.025(2) 0.059(3) 0.031(2) -0.0107(19) -0.0020(16) -0.0053(18)
C81 0.029(2) 0.040(2) 0.044(2) -0.0051(19) 0.0014(17) -0.0007(17)
C82 0.0244(19) 0.037(2) 0.035(2) -0.0010(17) -0.0030(15) 0.0011(16)
C83 0.032(2) 0.0274(18) 0.0292(19) 0.0049(15) -0.0018(15) 0.0016(15)
C84 0.034(2) 0.032(2) 0.029(2) 0.0044(16) -0.0015(16) 0.0041(16)
C85 0.029(2) 0.047(2) 0.039(2) 0.0094(19) 0.0033(17) 0.0027(17)
C86 0.051(3) 0.048(3) 0.033(2) 0.0058(19) 0.0113(19) 0.005(2)
C87 0.050(3) 0.047(3) 0.029(2) -0.0006(18) -0.0015(18) 0.005(2)
C88 0.032(2) 0.041(2) 0.034(2) 0.0007(18) -0.0034(16) 0.0005(17)
C1S 0.099(5) 0.084(5) 0.084(5) -0.013(4) 0.009(4) 0.010(4)
Cl1 0.0698(11) 0.1474(18) 0.0937(12) -0.0102(12) -0.0198(9) 0.0237(11)

loop_
_atom_type_symbol
_atom_type_description
_atom_type_scat_dispersion_real
_atom_type_scat_dispersion_imag
_atom_type_scat_source
C C 0.0181 0.0091 'International Tables Vol C Tables 4.2.6.8 and 6.1.1.4'
H H 0.0000 0.0000 'International Tables Vol C Tables 4.2.6.8 and 6.1.1.4'
B B 0.0090 0.0039 'International Tables Vol C Tables 4.2.6.8 and 6.1.1.4'
Ce Ce -1.8482 9.6596 'International Tables Vol C Tables 4.2.6.8 and 6.1.1.4'
Cl Cl 0.3639 0.7018 'International Tables Vol C Tables 4.2.6.8 and 6.1.1.4'
Co Co -2.3653 3.6143 'International Tables Vol C Tables 4.2.6.8 and 6.1.1.4'
F F 0.0727 0.0534 'International Tables Vol C Tables 4.2.6.8 and 6.1.1.4'
N N 0.0311 0.0180 'International Tables Vol C Tables 4.2.6.8 and 6.1.1.4'
O O 0.0492 0.0322 'International Tables Vol C Tables 4.2.6.8 and 6.1.1.4'
P P 0.2955 0.4335 'International Tables Vol C Tables 4.2.6.8 and 6.1.1.4'

loop_
_geom_angle_atom_site_label_1
_geom_angle_atom_site_label_2
_geom_angle_atom_site_label_3
_geom_angle
O7 Ce1 O8 76.50(9)
O7 Ce1 O10 145.56(8)
O7 Ce1 O17 138.35(9)
O7 Ce1 O18 72.41(8)
O7 Ce1 O20 78.22(9)
O8 Ce1 O10 70.79(8)
O8 Ce1 O20 72.43(9)
O9 Ce1 O7 73.57(10)
O9 Ce1 O8 75.41(10)
O9 Ce1 O10 87.81(9)
O9 Ce1 O17 144.72(9)
O9 Ce1 O18 113.37(9)
O9 Ce1 O19 72.91(9)
O9 Ce1 O20 141.17(9)
O10 Ce1 O20 101.41(8)
O17 Ce1 O8 119.75(8)
O17 Ce1 O10 70.42(8)
O17 Ce1 O20 72.27(8)
O18 Ce1 O8 143.01(8)
O18 Ce1 O10 142.00(8)
O18 Ce1 O17 74.88(8)
O18 Ce1 O20 81.93(8)
O19 Ce1 O7 119.65(9)
O19 Ce1 O8 137.30(9)
O19 Ce1 O10 80.06(8)
O19 Ce1 O17 76.13(8)
O19 Ce1 O18 77.03(8)
O19 Ce1 O20 145.61(8)
P2 Co1 P1 88.92(5)
P2 Co1 P3 91.19(4)
P3 Co1 P1 92.91(4)
C1 Co1 P1 111.00(18)
C1 Co1 P2 97.9(2)
C1 Co1 P3 154.47(18)
C1 Co1 C3 66.1(2)
C1 Co1 C4 66.0(3)
C1 Co1 C5 39.8(2)
C2 Co1 P1 150.93(16)
C2 Co1 P2 92.87(16)
C2 Co1 P3 116.04(17)
C2 Co1 C1 40.0(2)
C2 Co1 C3 39.1(2)
C2 Co1 C4 66.0(2)
C2 Co1 C5 66.2(2)
C3 Co1 P1 147.97(18)
C3 Co1 P2 123.04(18)
C3 Co1 P3 88.92(16)
C3 Co1 C4 39.2(2)
C3 Co1 C5 65.0(2)
C4 Co1 P1 109.14(18)
C4 Co1 P2 158.89(18)
C4 Co1 P3 98.49(19)
C5 Co1 P1 92.02(15)
C5 Co1 P2 134.0(2)
C5 Co1 P3 134.7(2)
C5 Co1 C4 38.2(2)
P5 Co2 P4 92.27(4)
P6 Co2 P4 90.24(4)
P6 Co2 P5 90.55(4)
C6 Co2 P4 156.74(14)
C6 Co2 P5 97.73(13)
C6 Co2 P6 110.51(15)
C6 Co2 C7 39.54(18)
C6 Co2 C8 66.79(17)
C6 Co2 C9 66.84(18)
C6 Co2 C10 40.08(19)
C7 Co2 P4 135.57(14)
C7 Co2 P5 132.16(14)
C7 Co2 P6 88.71(13)
C7 Co2 C10 66.29(18)
C8 Co2 P4 98.57(12)
C8 Co2 P5 161.08(13)
C8 Co2 P6 104.80(14)
C8 Co2 C7 39.66(17)
C8 Co2 C10 66.20(18)
C9 Co2 P4 90.27(13)
C9 Co2 P5 125.56(15)
C9 Co2 P6 143.83(15)
C9 Co2 C7 66.38(18)
C9 Co2 C8 39.56(18)
C9 Co2 C10 39.25(18)
C10 Co2 P4 118.33(15)
C10 Co2 P5 95.01(13)
C10 Co2 P6 150.54(14)
O1 P1 Co1 108.25(12)
O1 P1 O2 104.59(18)
O2 P1 Co1 116.10(13)
O7 P1 Co1 117.94(10)
O7 P1 O1 108.22(16)
O7 P1 O2 100.71(17)
O3 P2 Co1 107.96(15)
O4 P2 Co1 113.03(16)
O4 P2 O3 100.0(2)
O8 P2 Co1 117.06(11)
O8 P2 O3 108.50(18)
O8 P2 O4 108.83(17)
O5 P3 Co1 107.26(13)
O5 P3 O6 99.41(18)
O6 P3 Co1 113.31(14)
O9 P3 Co1 119.23(11)
O9 P3 O5 107.43(17)
O9 P3 O6 108.20(17)
O11 P4 Co2 111.87(11)
O12 P4 Co2 107.15(10)
O12 P4 O11 101.44(14)
O17 P4 Co2 118.07(10)
O17 P4 O11 107.01(14)
O17 P4 O12 110.05(14)
O13 P5 Co2 114.38(10)
O14 P5 Co2 108.88(10)
O14 P5 O13 98.73(13)
O18 P5 Co2 117.24(9)
O18 P5 O13 107.27(13)
O18 P5 O14 108.67(13)
O15 P6 Co2 113.88(12)
O16 P6 Co2 106.94(11)
O16 P6 O15 101.05(15)
O19 P6 Co2 117.12(10)
O19 P6 O15 106.87(14)
O19 P6 O16 109.77(14)
C11 O1 P1 120.9(3)
C13 O2 P1 124.6(4)
C15 O3 P2 119.5(4)
C17 O4 P2 126.4(3)
C19 O5 P3 125.3(4)
C21 O6 P3 122.4(3)
P1 O7 Ce1 139.23(15)
P2 O8 Ce1 141.70(15)
P3 O9 Ce1 140.93(16)
C23 O10 Ce1 133.3(2)
C31 O11 P4 122.8(2)
C33 O12 P4 120.1(2)
C35 O13 P5 122.9(2)
C37 O14 P5 118.6(2)
C39 O15 P6 125.0(3)
C41 O16 P6 120.7(3)
P4 O17 Ce1 137.55(14)
P5 O18 Ce1 135.29(13)
P6 O19 Ce1 139.01(14)
C25 O20 Ce1 137.3(2)
C2 C1 Co1 69.8(3)
C5 C1 Co1 70.6(3)
C5 C1 C2 106.5(5)
C1 C2 Co1 70.1(3)
C3 C2 Co1 70.8(3)
C3 C2 C1 107.5(5)
C2 C3 Co1 70.1(3)
C2 C3 C4 108.8(5)
C4 C3 Co1 71.0(3)
C3 C4 Co1 69.7(3)
C5 C4 Co1 70.6(3)
C5 C4 C3 108.0(6)
C1 C5 Co1 69.6(3)
C4 C5 Co1 71.2(3)
C4 C5 C1 109.1(5)
C7 C6 Co2 70.6(2)
C7 C6 C10 107.3(4)
C10 C6 Co2 70.5(2)
C6 C7 Co2 69.8(2)
C6 C7 C8 108.3(4)
C8 C7 Co2 69.8(2)
C7 C8 Co2 70.5(2)
C9 C8 Co2 70.2(2)
C9 C8 C7 108.0(4)
C8 C9 Co2 70.2(2)
C10 C9 Co2 70.9(2)
C10 C9 C8 108.4(4)
C6 C10 Co2 69.5(2)
C9 C10 Co2 69.9(2)
C9 C10 C6 108.0(4)
O1 C11 C12 107.5(4)
O2 C13 C14 105.6(6)
O2 C13 C14A 110.6(7)
O3 C15 C16 119.2(7)
O3 C15 C16A 101.6(10)
O4 C17 C18 109.7(4)
C20 C19 O5 125.7(12)
C20A C19 O5 136.2(11)
O6 C21 C22 115.1(6)
O10 C23 N1 123.6(4)
O10 C23 C24 118.8(4)
N1 C23 C24 117.6(4)
O20 C25 N2 123.1(3)
O20 C25 C26 119.1(4)
N2 C25 C26 117.8(4)
O11 C31 C32 110.3(3)
O12 C33 C34 108.0(4)
O13 C35 C36 107.1(3)
O14 C37 C38 108.1(3)
O15 C39 C40 109.5(4)
O16 C41 C42 108.7(4)
O1S B1 C51 104.5(3)
O1S B1 C57 109.9(3)
O1S B1 C63 111.6(4)
C51 B1 C57 110.1(4)
C51 B1 C63 114.2(4)
C63 B1 C57 106.5(3)
C52 C51 B1 119.3(4)
C56 C51 B1 127.3(4)
C56 C51 C52 113.4(4)
F1 C52 C51 119.8(4)
F1 C52 C53 116.2(5)
C53 C52 C51 124.1(5)
F2 C53 C52 120.7(5)
F2 C53 C54 119.6(5)
C54 C53 C52 119.7(5)
F3 C54 C53 120.4(5)
F3 C54 C55 120.1(5)
C53 C54 C55 119.5(5)
F4 C55 C54 120.5(5)
F4 C55 C56 120.0(5)
C54 C55 C56 119.5(5)
F5 C56 C51 120.5(4)
F5 C56 C55 115.5(4)
C51 C56 C55 124.0(5)
C58 C57 B1 120.8(4)
C62 C57 B1 127.0(4)
C62 C57 C58 112.2(4)
F6 C58 C57 119.5(4)
F6 C58 C59 115.1(4)
C59 C58 C57 125.5(4)
F7 C59 C58 120.9(4)
F7 C59 C60 119.9(4)
C60 C59 C58 119.2(4)
F8 C60 C59 121.0(5)
F8 C60 C61 120.0(5)
C59 C60 C61 118.9(4)
F9 C61 C60 120.2(4)
F9 C61 C62 119.9(5)
C60 C61 C62 119.9(4)
F10 C62 C57 120.6(4)
F10 C62 C61 115.2(4)
C57 C62 C61 124.2(4)
C64 C63 B1 125.1(4)
C64 C63 C68 113.5(4)
C68 C63 B1 121.4(4)
F11 C64 C63 121.6(4)
F11 C64 C65 114.8(4)
C63 C64 C65 123.6(4)
F12 C65 C64 120.5(5)
F12 C65 C66 119.5(5)
C66 C65 C64 120.0(5)
F13 C66 C65 121.0(5)
F13 C66 C67 120.3(5)
C65 C66 C67 118.6(4)
F14 C67 C66 119.5(5)
F14 C67 C68 120.9(5)
C68 C67 C66 119.6(4)
F15 C68 C63 119.3(4)
F15 C68 C67 116.1(4)
C67 C68 C63 124.6(5)
O2S B2 C71 104.7(3)
O2S B2 C77 112.3(3)
O2S B2 C83 107.5(3)
C71 B2 C77 108.5(3)
C71 B2 C83 114.1(3)
C77 B2 C83 109.7(3)
C72 C71 B2 127.5(4)
C72 C71 C76 113.5(4)
C76 C71 B2 118.9(4)
F16 C72 C71 120.5(4)
F16 C72 C73 116.0(4)
C71 C72 C73 123.4(4)
F17 C73 C72 119.5(5)
F17 C73 C74 120.7(4)
C74 C73 C72 119.8(4)
F18 C74 C73 119.8(5)
F18 C74 C75 120.7(5)
C75 C74 C73 119.5(4)
F19 C75 C74 120.0(4)
F19 C75 C76 120.4(5)
C74 C75 C76 119.6(5)
F20 C76 C71 119.8(4)
F20 C76 C75 115.9(4)
C75 C76 C71 124.2(5)
C78 C77 B2 122.2(3)
C82 C77 B2 124.4(3)
C82 C77 C78 113.4(3)
F21 C78 C77 119.9(3)
F21 C78 C79 116.0(4)
C79 C78 C77 123.9(4)
F22 C79 C78 120.3(4)
F22 C79 C80 120.2(4)
C80 C79 C78 119.4(4)
F23 C80 C79 120.4(4)
F23 C80 C81 120.4(4)
C79 C80 C81 119.2(4)
F24 C81 C80 119.9(4)
F24 C81 C82 120.8(4)
C80 C81 C82 119.4(4)
F25 C82 C77 120.2(3)
F25 C82 C81 115.0(4)
C77 C82 C81 124.7(4)
C84 C83 B2 128.1(3)
C84 C83 C88 112.9(3)
C88 C83 B2 118.7(3)
F26 C84 C83 121.1(3)
F26 C84 C85 114.8(3)
C85 C84 C83 124.1(4)
F27 C85 C84 120.0(4)
F27 C85 C86 119.9(4)
C86 C85 C84 120.1(4)
F28 C86 C85 120.4(4)
F28 C86 C87 120.2(4)
C85 C86 C87 119.3(4)
F29 C87 C86 120.2(4)
F29 C87 C88 120.9(4)
C86 C87 C88 119.0(4)
F30 C88 C83 120.0(4)
F30 C88 C87 115.5(4)
C87 C88 C83 124.5(4)
Cl1 C1S Cl2 109.0(4)
Cl1 C1S Cl2A 92.9(4)
Cl2 C1S Cl2A 22.0(3)
Cl2B C1S Cl1 118.2(4)
Cl2B C1S Cl2 20.7(2)
Cl2B C1S Cl2A 42.3(3)
Cl2A Cl2 C1S 95.7(10)
Cl2B Cl2 C1S 67.3(7)
Cl2B Cl2 Cl2A 157.8(15)
Cl2 Cl2A C1S 62.3(9)
Cl2 Cl2A Cl2B 10.1(7)
Cl2B Cl2A C1S 54.6(4)
Cl2 Cl2B C1S 92.0(8)
Cl2 Cl2B Cl2A 12.1(8)
Cl2A Cl2B C1S 83.1(5)

loop_
_geom_bond_atom_site_label_1
_geom_bond_atom_site_label_2
_geom_bond_distance
Ce1 O7 2.298(2)
Ce1 O8 2.341(2)
Ce1 O9 2.275(3)
Ce1 O10 2.390(2)
Ce1 O17 2.330(2)
Ce1 O18 2.316(2)
Ce1 O19 2.275(2)
Ce1 O20 2.390(2)
Co1 P1 2.1673(11)
Co1 P2 2.1571(13)
Co1 P3 2.1661(12)
Co1 C1 2.071(5)
Co1 C2 2.067(4)
Co1 C3 2.076(5)
Co1 C4 2.093(5)
Co1 C5 2.085(4)
Co2 P4 2.1664(10)
Co2 P5 2.1605(10)
Co2 P6 2.1541(11)
Co2 C6 2.070(4)
Co2 C7 2.080(4)
Co2 C8 2.070(4)
Co2 C9 2.070(4)
Co2 C10 2.083(4)
P1 O1 1.587(3)
P1 O2 1.594(3)
P1 O7 1.518(2)
P2 O3 1.603(4)
P2 O4 1.573(3)
P2 O8 1.517(3)
P3 O5 1.577(3)
P3 O6 1.585(3)
P3 O9 1.515(3)
P4 O11 1.600(2)
P4 O12 1.593(3)
P4 O17 1.517(2)
P5 O13 1.597(2)
P5 O14 1.592(2)
P5 O18 1.533(2)
P6 O15 1.592(3)
P6 O16 1.592(3)
P6 O19 1.520(2)
O1 C11 1.448(5)
O2 C13 1.404(6)
O3 C15 1.440(7)
O4 C17 1.407(5)
O5 C19 1.391(6)
O6 C21 1.389(6)
O10 C23 1.252(4)
O11 C31 1.446(5)
O12 C33 1.454(4)
O13 C35 1.441(4)
O14 C37 1.457(4)
O15 C39 1.434(5)
O16 C41 1.448(5)
O20 C25 1.253(4)
N1 C23 1.306(5)
N2 C25 1.309(5)
C1 C2 1.417(8)
C1 C5 1.415(8)
C2 C3 1.388(8)
C3 C4 1.399(8)
C4 C5 1.367(9)
C6 C7 1.404(7)
C6 C10 1.423(7)
C7 C8 1.408(6)
C8 C9 1.401(7)
C9 C10 1.395(6)
C11 C12 1.481(7)
C13 C14 1.594(10)
C13 C14A 1.429(11)
C15 C16 1.450(10)
C15 C16A 1.469(15)
C17 C18 1.471(7)
C19 C20 1.348(14)
C19 C20A 1.362(14)
C21 C22 1.414(7)
C23 C24 1.509(5)
C25 C26 1.497(5)
C31 C32 1.506(6)
C33 C34 1.495(6)
C35 C36 1.499(5)
C37 C38 1.493(5)
C39 C40 1.437(7)
C41 C42 1.472(6)
B1 O1S 1.468(5)
B1 C51 1.644(6)
B1 C57 1.675(6)
B1 C63 1.665(6)
F1 C52 1.359(6)
F2 C53 1.351(6)
F3 C54 1.352(5)
F4 C55 1.340(6)
F5 C56 1.351(5)
F6 C58 1.350(5)
F7 C59 1.343(5)
F8 C60 1.345(5)
F9 C61 1.348(5)
F10 C62 1.355(5)
F11 C64 1.348(5)
F12 C65 1.348(6)
F13 C66 1.349(5)
F14 C67 1.349(5)
F15 C68 1.352(5)
C51 C52 1.389(7)
C51 C56 1.376(6)
C52 C53 1.374(6)
C53 C54 1.354(8)
C54 C55 1.360(8)
C55 C56 1.386(6)
C57 C58 1.390(6)
C57 C62 1.386(6)
C58 C59 1.377(6)
C59 C60 1.364(7)
C60 C61 1.364(7)
C61 C62 1.391(6)
C63 C64 1.379(6)
C63 C68 1.392(5)
C64 C65 1.383(6)
C65 C66 1.365(7)
C66 C67 1.377(8)
C67 C68 1.359(6)
B2 O2S 1.476(5)
B2 C71 1.644(6)
B2 C77 1.655(5)
B2 C83 1.668(6)
F16 C72 1.355(5)
F17 C73 1.351(5)
F18 C74 1.346(5)
F19 C75 1.347(6)
F20 C76 1.353(5)
F21 C78 1.351(5)
F22 C79 1.345(4)
F23 C80 1.345(4)
F24 C81 1.348(5)
F25 C82 1.365(4)
F26 C84 1.350(4)
F27 C85 1.357(5)
F28 C86 1.351(5)
F29 C87 1.338(5)
F30 C88 1.347(4)
C71 C72 1.387(6)
C71 C76 1.391(6)
C72 C73 1.393(6)
C73 C74 1.366(7)
C74 C75 1.356(7)
C75 C76 1.385(6)
C77 C78 1.397(5)
C77 C82 1.372(5)
C78 C79 1.383(5)
C79 C80 1.365(6)
C80 C81 1.373(6)
C81 C82 1.379(5)
C83 C84 1.383(5)
C83 C88 1.403(5)
C84 C85 1.376(5)
C85 C86 1.364(6)
C86 C87 1.369(6)
C87 C88 1.378(6)
C1S Cl1 1.753(7)
C1S Cl2 1.788(9)
C1S Cl2A 2.009(12)
C1S Cl2B 1.650(8)
Cl2 Cl2A 0.756(9)
Cl2 Cl2B 0.633(6)
Cl2A Cl2B 1.363(11)

loop_
_geom_torsion_atom_site_label_1
_geom_torsion_atom_site_label_2
_geom_torsion_atom_site_label_3
_geom_torsion_atom_site_label_4
_geom_torsion
Ce1 O10 C23 N1 2.6(6)
Ce1 O10 C23 C24 -178.3(3)
Ce1 O20 C25 N2 -21.1(6)
Ce1 O20 C25 C26 159.4(3)
Co1 P1 O1 C11 -175.1(3)
Co1 P1 O2 C13 -59.2(5)
Co1 P1 O7 Ce1 -26.1(3)
Co1 P2 O3 C15 -176.8(4)
Co1 P2 O4 C17 99.5(4)
Co1 P2 O8 Ce1 -2.6(3)
Co1 P3 O5 C19 -174.3(5)
Co1 P3 O6 C21 89.2(5)
Co1 P3 O9 Ce1 0.3(3)
Co1 C1 C2 C3 -61.2(3)
Co1 C1 C5 C4 60.5(3)
Co1 C2 C3 C4 -60.7(3)
Co1 C3 C4 C5 -60.5(3)
Co1 C4 C5 C1 -59.5(3)
Co2 P4 O11 C31 -117.6(3)
Co2 P4 O12 C33 179.5(3)
Co2 P4 O17 Ce1 -23.9(2)
Co2 P5 O13 C35 -70.4(3)
Co2 P5 O14 C37 177.6(2)
Co2 P5 O18 Ce1 -37.5(2)
Co2 P6 O15 C39 -103.8(3)
Co2 P6 O16 C41 179.4(3)
Co2 P6 O19 Ce1 -29.9(3)
Co2 C6 C7 C8 -59.4(3)
Co2 C6 C10 C9 59.4(3)
Co2 C7 C8 C9 -60.5(3)
Co2 C8 C9 C10 -60.9(3)
Co2 C9 C10 C6 -59.2(3)
P1 O1 C11 C12 157.1(3)
P1 O2 C13 C14 171.7(5)
P1 O2 C13 C14A -139.4(7)
P2 O3 C15 C16 -118.0(7)
P2 O3 C15 C16A -175.2(9)
P2 O4 C17 C18 134.4(4)
P3 O5 C19 C20 -87.2(14)
P3 O5 C19 C20A 14.2(18)
P3 O6 C21 C22 172.3(6)
P4 O11 C31 C32 -92.4(4)
P4 O12 C33 C34 -171.5(4)
P5 O13 C35 C36 172.9(3)
P5 O14 C37 C38 173.7(3)
P6 O15 C39 C40 -141.8(5)
P6 O16 C41 C42 165.0(4)
O1 P1 O2 C13 60.0(5)
O1 P1 O7 Ce1 -149.3(2)
O2 P1 O1 C11 60.6(4)
O2 P1 O7 Ce1 101.3(3)
O3 P2 O4 C17 -146.0(4)
O3 P2 O8 Ce1 -125.1(3)
O4 P2 O3 C15 64.9(5)
O4 P2 O8 Ce1 127.1(3)
O5 P3 O6 C21 -157.3(5)
O5 P3 O9 Ce1 -121.8(3)
O6 P3 O5 C19 67.6(6)
O6 P3 O9 Ce1 131.7(3)
O7 P1 O1 C11 -46.1(4)
O7 P1 O2 C13 172.2(4)
O8 P2 O3 C15 -49.0(5)
O8 P2 O4 C17 -32.4(5)
O9 P3 O5 C19 -45.0(6)
O9 P3 O6 C21 -45.3(5)
O11 P4 O12 C33 -63.1(3)
O11 P4 O17 Ce1 -151.10(19)
O12 P4 O11 C31 128.4(3)
O12 P4 O17 Ce1 99.5(2)
O13 P5 O14 C37 -62.8(3)
O13 P5 O18 Ce1 -167.71(17)
O14 P5 O13 C35 174.2(3)
O14 P5 O18 Ce1 86.5(2)
O15 P6 O16 C41 -61.2(3)
O15 P6 O19 Ce1 -159.0(2)
O16 P6 O15 C39 142.0(4)
O16 P6 O19 Ce1 92.3(2)
O17 P4 O11 C31 13.1(3)
O17 P4 O12 C33 50.0(3)
O18 P5 O13 C35 61.5(3)
O18 P5 O14 C37 48.8(3)
O19 P6 O15 C39 27.2(4)
O19 P6 O16 C41 51.4(3)
C1 C2 C3 Co1 60.8(3)
C1 C2 C3 C4 0.1(5)
C2 C1 C5 Co1 -61.0(3)
C2 C1 C5 C4 -0.5(5)
C2 C3 C4 Co1 60.2(3)
C2 C3 C4 C5 -0.4(5)
C3 C4 C5 Co1 60.0(3)
C3 C4 C5 C1 0.5(5)
C5 C1 C2 Co1 61.5(3)
C5 C1 C2 C3 0.3(5)
C6 C7 C8 Co2 59.5(3)
C6 C7 C8 C9 -1.1(4)
C7 C6 C10 Co2 -61.4(3)
C7 C6 C10 C9 -1.9(4)
C7 C8 C9 Co2 60.7(3)
C7 C8 C9 C10 -0.1(4)
C8 C9 C10 Co2 60.5(3)
C8 C9 C10 C6 1.3(4)
C10 C6 C7 Co2 61.3(3)
C10 C6 C7 C8 1.8(4)
B1 C51 C52 F1 1.8(7)
B1 C51 C52 C53 -178.6(5)
B1 C51 C56 F5 -1.9(7)
B1 C51 C56 C55 178.8(4)
B1 C57 C58 F6 -0.5(6)
B1 C57 C58 C59 178.8(4)
B1 C57 C62 F10 3.6(6)
B1 C57 C62 C61 -176.0(4)
B1 C63 C64 F11 2.6(6)
B1 C63 C64 C65 -177.5(4)
B1 C63 C68 F15 -3.1(6)
B1 C63 C68 C67 179.3(4)
O1S B1 C51 C52 57.6(5)
O1S B1 C51 C56 -119.9(5)
O1S B1 C57 C58 39.6(5)
O1S B1 C57 C62 -142.7(4)
O1S B1 C63 C64 8.2(6)
O1S B1 C63 C68 -171.8(4)
F1 C52 C53 F2 0.3(8)
F1 C52 C53 C54 -179.9(5)
F2 C53 C54 F3 -0.2(8)
F2 C53 C54 C55 179.4(5)
F3 C54 C55 F4 -0.2(7)
F3 C54 C55 C56 -179.7(4)
F4 C55 C56 F5 -0.1(6)
F4 C55 C56 C51 179.3(4)
F6 C58 C59 F7 -1.5(6)
F6 C58 C59 C60 176.6(4)
F7 C59 C60 F8 -0.1(7)
F7 C59 C60 C61 180.0(4)
F8 C60 C61 F9 -0.7(7)
F8 C60 C61 C62 -179.4(4)
F9 C61 C62 F10 -0.8(6)
F9 C61 C62 C57 178.8(4)
F11 C64 C65 F12 -0.6(7)
F11 C64 C65 C66 178.2(4)
F12 C65 C66 F13 -0.5(8)
F12 C65 C66 C67 177.7(4)
F13 C66 C67 F14 0.8(7)
F13 C66 C67 C68 -179.1(4)
F14 C67 C68 F15 0.6(6)
F14 C67 C68 C63 178.3(4)
C51 B1 C57 C58 154.3(4)
C51 B1 C57 C62 -28.1(5)
C51 B1 C63 C64 -110.1(4)
C51 B1 C63 C68 69.8(5)
C51 C52 C53 F2 -179.3(5)
C51 C52 C53 C54 0.4(8)
C52 C51 C56 F5 -179.5(4)
C52 C51 C56 C55 1.2(7)
C52 C53 C54 F3 -179.9(5)
C52 C53 C54 C55 -0.4(8)
C53 C54 C55 F4 -179.8(4)
C53 C54 C55 C56 0.8(8)
C54 C55 C56 F5 179.4(4)
C54 C55 C56 C51 -1.2(7)
C56 C51 C52 F1 179.6(4)
C56 C51 C52 C53 -0.8(7)
C57 B1 C51 C52 -60.4(5)
C57 B1 C51 C56 122.1(5)
C57 B1 C63 C64 128.1(4)
C57 B1 C63 C68 -51.9(5)
C57 C58 C59 F7 179.2(4)
C57 C58 C59 C60 -2.7(7)
C58 C57 C62 F10 -178.6(4)
C58 C57 C62 C61 1.8(6)
C58 C59 C60 F8 -178.2(4)
C58 C59 C60 C61 1.9(7)
C59 C60 C61 F9 179.2(4)
C59 C60 C61 C62 0.6(7)
C60 C61 C62 F10 177.8(4)
C60 C61 C62 C57 -2.6(7)
C62 C57 C58 F6 -178.5(3)
C62 C57 C58 C59 0.8(6)
C63 B1 C51 C52 179.9(4)
C63 B1 C51 C56 2.4(6)
C63 B1 C57 C58 -81.4(4)
C63 B1 C57 C62 96.2(5)
C63 C64 C65 F12 179.5(4)
C63 C64 C65 C66 -1.7(7)
C64 C63 C68 F15 176.9(4)
C64 C63 C68 C67 -0.7(6)
C64 C65 C66 F13 -179.3(4)
C64 C65 C66 C67 -1.1(7)
C65 C66 C67 F14 -177.4(4)
C65 C66 C67 C68 2.7(7)
C66 C67 C68 F15 -179.5(4)
C66 C67 C68 C63 -1.8(7)
C68 C63 C64 F11 -177.4(4)
C68 C63 C64 C65 2.5(6)
B2 C71 C72 F16 5.2(6)
B2 C71 C72 C73 -177.2(4)
B2 C71 C76 F20 -5.8(5)
B2 C71 C76 C75 177.3(4)
B2 C77 C78 F21 0.3(6)
B2 C77 C78 C79 176.1(4)
B2 C77 C82 F25 0.8(6)
B2 C77 C82 C81 -175.9(4)
B2 C83 C84 F26 8.9(6)
B2 C83 C84 C85 -172.1(4)
B2 C83 C88 F30 -8.5(6)
B2 C83 C88 C87 173.0(4)
O2S B2 C71 C72 126.7(4)
O2S B2 C71 C76 -51.0(4)
O2S B2 C77 C78 159.0(3)
O2S B2 C77 C82 -24.2(5)
O2S B2 C83 C84 129.5(4)
O2S B2 C83 C88 -43.8(5)
F16 C72 C73 F17 -1.9(5)
F16 C72 C73 C74 178.1(4)
F17 C73 C74 F18 0.2(6)
F17 C73 C74 C75 178.7(4)
F18 C74 C75 F19 -0.2(7)
F18 C74 C75 C76 179.8(4)
F19 C75 C76 F20 2.9(6)
F19 C75 C76 C71 179.8(4)
F21 C78 C79 F22 -2.1(6)
F21 C78 C79 C80 176.0(4)
F22 C79 C80 F23 -0.5(6)
F22 C79 C80 C81 179.1(4)
F23 C80 C81 F24 -1.1(6)
F23 C80 C81 C82 178.7(4)
F24 C81 C82 F25 2.7(6)
F24 C81 C82 C77 179.5(4)
F26 C84 C85 F27 -1.9(6)
F26 C84 C85 C86 179.1(4)
F27 C85 C86 F28 1.1(7)
F27 C85 C86 C87 179.0(4)
F28 C86 C87 F29 -0.2(7)
F28 C86 C87 C88 -179.8(4)
F29 C87 C88 F30 1.3(6)
F29 C87 C88 C83 179.8(4)
C71 B2 C77 C78 43.8(5)
C71 B2 C77 C82 -139.4(4)
C71 B2 C83 C84 -114.8(4)
C71 B2 C83 C88 71.9(4)
C71 C72 C73 F17 -179.6(3)
C71 C72 C73 C74 0.5(6)
C72 C71 C76 F20 176.1(3)
C72 C71 C76 C75 -0.7(5)
C72 C73 C74 F18 -179.9(4)
C72 C73 C74 C75 -1.4(6)
C73 C74 C75 F19 -178.7(4)
C73 C74 C75 C76 1.3(7)
C74 C75 C76 F20 -177.2(4)
C74 C75 C76 C71 -0.2(6)
C76 C71 C72 F16 -177.0(3)
C76 C71 C72 C73 0.6(5)
C77 B2 C71 C72 -113.2(4)
C77 B2 C71 C76 69.0(4)
C77 B2 C83 C84 7.2(5)
C77 B2 C83 C88 -166.1(3)
C77 C78 C79 F22 -178.1(4)
C77 C78 C79 C80 0.0(6)
C78 C77 C82 F25 177.8(3)
C78 C77 C82 C81 1.1(6)
C78 C79 C80 F23 -178.6(4)
C78 C79 C80 C81 1.0(6)
C79 C80 C81 F24 179.3(4)
C79 C80 C81 C82 -0.9(6)
C80 C81 C82 F25 -177.0(3)
C80 C81 C82 C77 -0.2(6)
C82 C77 C78 F21 -176.9(3)
C82 C77 C78 C79 -1.0(6)
C83 B2 C71 C72 9.4(5)
C83 B2 C71 C76 -168.3(3)
C83 B2 C77 C78 -81.5(4)
C83 B2 C77 C82 95.3(4)
C83 C84 C85 F27 179.0(4)
C83 C84 C85 C86 0.1(7)
C84 C83 C88 F30 177.2(4)
C84 C83 C88 C87 -1.3(6)
C84 C85 C86 F28 -180.0(4)
C84 C85 C86 C87 -2.0(7)
C85 C86 C87 F29 -178.1(4)
C85 C86 C87 C88 2.2(7)
C86 C87 C88 F30 -179.1(4)
C86 C87 C88 C83 -0.5(7)
C88 C83 C84 F26 -177.5(3)
C88 C83 C84 C85 1.5(6)
C1S Cl2 Cl2A Cl2B 39(4)
C1S Cl2 Cl2B Cl2A -42(4)
C1S Cl2A Cl2B Cl2 137(4)
Cl1 C1S Cl2 Cl2A -45.0(11)
Cl1 C1S Cl2 Cl2B 120.1(8)
Cl1 C1S Cl2B Cl2 -68.1(9)
Cl1 C1S Cl2B Cl2A -59.9(6)
Cl2 C1S Cl2B Cl2A 8.2(8)
Cl2 Cl2A Cl2B C1S -137(4)
Cl2A C1S Cl2 Cl2B 165.2(15)
Cl2A C1S Cl2B Cl2 -8.2(8)
Cl2A Cl2 Cl2B C1S 42(4)
Cl2B C1S Cl2 Cl2A -165.2(15)
Cl2B Cl2 Cl2A C1S -39(4)
